data_4124954
loop_
_publ_author_name
'Zhiguo Xia'
'Guokui Liu'
'Jianguo Wen'
'Zhigang Mei'
'Mahalingam Balasubramanian'
'Maxim S. Molokeev'
'Licong Peng'
'Lin Gu'
'Dean J. Miller'
'Quanlin Liu'
'Kenneth R. Poeppelmeier'

_publ_section_title
;
 Tuning of Photoluminescence by Cation Nanosegregation in the
 (CaMg)x(NaSc)1-xSi2O6 Solid Solution
;
_journal_issue 4
_journal_name_full 'Journal of the American Chemical Society'
_journal_page_first 1158
_journal_page_last 1161
_journal_paper_doi 10.1021/jacs.5b12788
_journal_volume 138
_journal_year 2016
_chemical_formula_moiety 'Mg1.44 O24 Sc2.56 Si8, 1.44(Ca), 2.56(Na)'
_chemical_formula_sum 'Ca1.44 Mg1.44 Na2.56 O24 Sc2.56 Si8'
_chemical_formula_weight 875.39
_space_group_IT_number 15
_symmetry_cell_setting monoclinic
_symmetry_space_group_name_Hall '-C 2yc'
_symmetry_space_group_name_H-M 'C 1 2/c 1'
_cell_angle_alpha 90
_cell_angle_beta 106.5441(43)
_cell_angle_gamma 90
_cell_formula_units_Z 1
_cell_length_a 9.8048(12)
_cell_length_b 9.0206(10)
_cell_length_c 5.31486(65)
_cell_measurement_temperature 300
_cell_volume 450.61(9)
_diffrn_ambient_temperature 300
_diffrn_measurement_device_type
;
synchrotron
;
_diffrn_radiation_monochromator none
_diffrn_radiation_probe x-ray
_diffrn_radiation_type
;
synchrotron
;
_exptl_absorpt_coefficient_mu 0.505
_exptl_crystal_density_diffrn 3.225621
_pd_char_colour
;
colourless
;
_pd_meas_2theta_range_inc 0.01
_pd_meas_2theta_range_max 25.994865
_pd_meas_2theta_range_min 3.0047414
_pd_meas_scan_method cont
_pd_proc_ls_pref_orient_corr
;
no preferred orientation
;
_pd_proc_ls_profile_function PearsonVII
_pd_proc_ls_prof_R_factor 3.631
_pd_proc_ls_prof_wR_expected 3.722
_pd_proc_ls_prof_wR_factor 5.468
_pd_proc_number_of_points 2299.01236
_pd_spec_mount_mode transmission
_refine_ls_goodness_of_fit_all 1.469
_refine_ls_R_I_factor 1.52
_refine_ls_shift/su_max 0.01000
_cod_data_source_file CaMg0p3NaSc0p6Si2O6.cif
_cod_data_source_block a
_cod_original_cell_volume 450.613(94)
_cod_original_sg_symbol_Hall
;
-C 2yc
;
_cod_original_sg_symbol_H-M C12/c1
_cod_original_formula_sum
;
Ca1.44 Mg1.44 Na2.56 O24 Sc2.56 Si8
;
_cod_database_code 4124954
_cod_database_fobs_code 4124954

loop_
_symmetry_equiv_pos_as_xyz
'x, y, z'
'-x, -y, -z'
'-x, y, -z+1/2'
'-x+1/2, -y+1/2, -z'
'-x+1/2, y+1/2, -z+1/2'
'x, -y, z+1/2'
'x+1/2, -y+1/2, z+1/2'
'x+1/2, y+1/2, z'

loop_
_atom_site_label
_atom_site_type_symbol
_atom_site_fract_x
_atom_site_fract_y
_atom_site_fract_z
_atom_site_occupancy
_atom_site_B_iso_or_equiv
Ca Ca 0 0.30176(58) 0.25 0.360(13) 0.52(26)
Na Na 0 0.30176(58) 0.25 0.640(13) 0.52(26)
Mg Mg 0 0.89933(49) 0.25 0.360(13) 0.10(19)
Sc Sc 0 0.89933(49) 0.25 0.640(13) 0.10(19)
Si Si 0.28974(34) 0.08959(44) 0.24243(65) 1 1.18(18)
O1 O 0.11374(63) 0.0803(10) 0.1479(12) 1 1.00(17)
O2 O 0.36023(71) 0.25309(76) 0.3124(14) 1 1.00(17)
O3 O 0.35447(88) 0.01198(68) 1.0163(19) 1 1.00(17)

loop_
_diffrn_radiation_wavelength
_diffrn_radiation_wavelength_wt
0.4246 1.0000

loop_
_geom_angle_atom_site_label_1
_geom_angle_atom_site_label_2
_geom_angle_atom_site_label_3
_geom_angle
_geom_angle_site_symmetry_1
_geom_angle_site_symmetry_3
O1 Ca O1 68.97(45) 1_555 3_555
O1 Ca O2 82.78(26) 1_555 4_556
O1 Ca O2 77.55(29) 1_555 7_454
O1 Ca O3 92.73(21) 1_555 4_556
O1 Ca O3 120.5(49) 1_555 5_556
O1 Ca O3 138.85(87) 1_555 8_454
O2 Ca O3 112.23(36) 4_556 4_556
O2 Ca O3 65.35(41) 4_556 5_556
O2 Ca O3 82.38(26) 4_556 7_454
O2 Ca O3 137.15(78) 4_556 8_454
O3 Ca O3 59.81(48) 4_556 5_556
O3 Ca O3 107.18(31) 4_556 7_454
O3 Ca O3 66.19(40) 4_556 8_454
O3 Ca O3 80.42(32) 5_556 8_454
O1 Na O1 68.97(45) 1_555 3_555
O1 Na O2 82.78(26) 1_555 4_556
O1 Na O2 77.55(29) 1_555 7_454
O1 Na O3 92.73(21) 1_555 4_556
O1 Na O3 120.5(49) 1_555 5_556
O1 Na O3 138.85(87) 1_555 8_454
O2 Na O3 112.23(36) 4_556 4_556
O2 Na O3 65.35(41) 4_556 5_556
O2 Na O3 82.38(26) 4_556 7_454
O2 Na O3 137.15(78) 4_556 8_454
O3 Na O3 59.81(48) 4_556 5_556
O3 Na O3 107.18(31) 4_556 7_454
O3 Na O3 66.19(40) 4_556 8_454
O3 Na O3 80.42(32) 5_556 8_454
O1 Mg O1 80.96(30) 1_565 2_565
O1 Mg O1 80.2(36) 1_565 3_565
O1 Mg O1 91.32(28) 1_565 6_565
O1 Mg O2 91.72(26) 1_565 5_555
O1 Mg O2 94.78(29) 2_565 5_555
O1 Mg O2 91.85(28) 2_565 8_455
O2 Mg O2 97.4(30) 5_555 8_455
O1 Sc O1 80.96(30) 1_565 2_565
O1 Sc O1 80.2(36) 1_565 3_565
O1 Sc O1 91.32(28) 1_565 6_565
O1 Sc O2 91.72(26) 1_565 5_555
O1 Sc O2 94.78(29) 2_565 5_555
O1 Sc O2 91.85(28) 2_565 8_455
O2 Sc O2 97.4(30) 5_555 8_455
O1 Si O2 116.97(49) 1_555 1_555
O1 Si O3 109.76(41) 1_555 1_554
O1 Si O3 109.78(43) 1_555 6_554
O2 Si O3 108.78(42) 1_555 1_554
O2 Si O3 105.35(41) 1_555 6_554
O3 Si O3 105.54(49) 1_554 6_554

loop_
_geom_bond_atom_site_label_1
_geom_bond_atom_site_label_2
_geom_bond_distance
_geom_bond_site_symmetry_2
Ca O1 2.4235(90) .
Ca O2 2.3910(70) 4_556
Ca O3 2.8306(76) 4_556
Ca O3 2.4830(81) 5_556
Na O1 2.4235(90) .
Na O2 2.3910(70) 4_556
Na O3 2.8306(76) 4_556
Na O3 2.4830(81) 5_556
Mg O1 2.1325(83) 1_565
Mg O1 2.0992(61) 2_565
Mg O2 1.9968(66) 5_555
Sc O1 2.1325(83) 1_565
Sc O1 2.0992(61) 2_565
Sc O2 1.9968(66) 5_555
Si O1 1.6564(52) .
Si O2 1.6263(76) .
Si O3 1.6649(85) 1_554
Si O3 1.6837(94) 6_554
